data_7151523
loop_
_publ_author_name
'Uno, Hidemitsu'
'Inoue, Kentarou'
'Inoue, Takashi'
'Ono, Noboru'

_publ_section_title
;
 Oligocyclization of 2-(hydroxymethyl)pyrroles with electron-withdrawing
 groups at \b-positions: formation and structural elucidation of
 porphyrinogens and hexaphyrinogens
;
_journal_coden_ASTM OBCRAK
_journal_issue 21
_journal_name_full 'Organic & Biomolecular Chemistry'
_journal_page_first 3857
_journal_page_last 3865
_journal_paper_doi 10.1039/b307132d
_journal_volume 1
_journal_year 2003
_chemical_formula_moiety 'C56 H32 F20 N4 O8, 2(C2 H6 O) '
_chemical_formula_sum 'C60 H44 F20 N4 O10'
_chemical_formula_weight 1361.00
_space_group_IT_number 2
_symmetry_cell_setting triclinic
_symmetry_Int_Tables_number 2
_symmetry_space_group_name_Hall '-P 1'
_symmetry_space_group_name_H-M 'P -1'
_cell_angle_alpha 71.632(9)
_cell_angle_beta 80.69(1)
_cell_angle_gamma 81.70(1)
_cell_formula_units_Z 1
_cell_length_a 8.728(1)
_cell_length_b 11.841(1)
_cell_length_c 14.929(2)
_cell_measurement_reflns_used 5863
_cell_measurement_temperature 123.2
_cell_measurement_theta_max 27.5
_cell_measurement_theta_min 3.3
_cell_volume 1437.8(3)
_computing_cell_refinement CRYSTALCLEAR
_computing_data_collection CRYSTALCLEAR
_computing_data_reduction 'teXsan Ver. 1.11'
_computing_molecular_graphics 'Ortep-3 and Mercury '
_computing_publication_material 'teXsan Ver. 1.11'
_computing_structure_refinement 'teXsan Ver. 1.10'
_computing_structure_solution SIR97
_diffrn_detector_area_resol_mean 14.62
_diffrn_measured_fraction_theta_full 0.9138
_diffrn_measured_fraction_theta_max 0.9138
_diffrn_measurement_device_type 'Rigaku/MSC Mercury CCD'
_diffrn_measurement_method w
_diffrn_radiation_type 'Mo Ka'
_diffrn_radiation_wavelength 0.7107
_diffrn_reflns_av_R_equivalents 0.021
_diffrn_reflns_limit_h_max 11
_diffrn_reflns_limit_h_min -11
_diffrn_reflns_limit_k_max 11
_diffrn_reflns_limit_k_min -15
_diffrn_reflns_limit_l_max 19
_diffrn_reflns_limit_l_min -17
_diffrn_reflns_number 10249
_diffrn_reflns_theta_full 27.48
_diffrn_reflns_theta_max 27.48
_exptl_absorpt_coefficient_mu 0.149
_exptl_absorpt_correction_T_max 0.971
_exptl_absorpt_correction_T_min 0.787
_exptl_absorpt_correction_type multi-scan
_exptl_absorpt_process_details '(Jacobson, 1998)'
_exptl_crystal_colour Colorless
_exptl_crystal_density_diffrn 1.572
_exptl_crystal_density_method 'not measured'
_exptl_crystal_description Platelet
_exptl_crystal_F_000 692
_exptl_crystal_size_max 0.450
_exptl_crystal_size_mid 0.250
_exptl_crystal_size_min 0.200
_refine_diff_density_max 0.23
_refine_diff_density_min -0.23
_refine_ls_goodness_of_fit_ref 1.403
_refine_ls_hydrogen_treatment mixed
_refine_ls_number_parameters 448
_refine_ls_number_reflns 6023
_refine_ls_R_factor_gt 0.0551
_refine_ls_shift/su_max 0.0002
_refine_ls_structure_factor_coef Fsqd
_refine_ls_weighting_details 'w = 1/[s^2^(Fo^2^) + (0.05000(Max(Fo^2^,0) + 2Fc^2^)/3)^2^]'
_refine_ls_weighting_scheme calc
_refine_ls_wR_factor_ref 0.1264
_reflns_number_gt 4923
_reflns_number_total 6023
_reflns_threshold_expression F^2^>2.0s(F^2^)
_cod_data_source_file b307132d.txt
_cod_data_source_block 3d-2EtOH
_cod_depositor_comments
;
The following automatic conversions were performed:
data name '_geom_hbond_site_distance_dh' replaced with
'_geom_hbond_distance_DH' as specified in the replacement file
'/home/antanas/src/cod-tools/trunk/data/replacement-values/replacement_tags.lst'.

data
name '_geom_hbond_site_distance_ha' replaced with
'_geom_hbond_distance_HA' as specified in the replacement file
'/home/antanas/src/cod-tools/trunk/data/replacement-values/replacement_tags.lst'.

data
name '_geom_hbond_site_distance_da' replaced with
'_geom_hbond_distance_DA' as specified in the replacement file
'/home/antanas/src/cod-tools/trunk/data/replacement-values/replacement_tags.lst'.

Automatic conversion script
Id: cif_correct_tags 5005 2017-03-03 11:38:54Z antanas 
;
_cod_original_cell_volume 1437.9(3)
_cod_original_formula_sum 'C60 H44 F20 N4 O10 '
_cod_database_code 7151523

loop_
_symmetry_equiv_pos_as_xyz
x,y,z
-x,-y,-z

loop_
_atom_site_label
_atom_site_type_symbol
_atom_site_fract_x
_atom_site_fract_y
_atom_site_fract_z
_atom_site_U_iso_or_equiv
_atom_site_adp_type
_atom_site_occupancy
_atom_site_calc_flag
_atom_site_refinement_flags
_atom_site_disorder_assembly
_atom_site_disorder_group
F(1) F 0.4933(1) 0.3408(1) 0.20230(8) 0.0288(3) Uani 1.00 d . . .
F(2) F 0.3566(2) 0.3811(1) 0.04563(9) 0.0428(4) Uani 1.00 d . . .
F(3) F 0.0532(2) 0.3506(1) 0.0588(1) 0.0513(5) Uani 1.00 d . . .
F(4) F -0.1180(2) 0.2780(1) 0.2338(1) 0.0443(4) Uani 1.00 d . . .
F(5) F 0.0138(1) 0.2428(1) 0.39122(9) 0.0295(3) Uani 1.00 d . . .
F(6) F 0.5578(1) 0.8362(1) 0.26127(9) 0.0309(4) Uani 1.00 d . . .
F(7) F 0.6101(2) 1.0293(1) 0.1140(1) 0.0578(5) Uani 1.00 d . . .
F(8) F 0.3741(3) 1.1499(1) 0.0106(1) 0.0766(6) Uani 1.00 d . . .
F(9) F 0.0867(2) 1.0712(1) 0.0572(1) 0.0645(6) Uani 1.00 d . . .
F(10) F 0.0327(2) 0.8752(1) 0.20421(9) 0.0357(4) Uani 1.00 d . . .
O(1) O 0.6981(2) 0.0715(1) 0.39667(10) 0.0220(4) Uani 1.00 d . . .
O(2) O 0.4996(2) 0.0802(1) 0.3154(1) 0.0271(4) Uani 1.00 d . . .
O(3) O 0.2098(2) 0.6680(1) 0.16150(9) 0.0208(4) Uani 1.00 d . . .
O(4) O 0.0280(2) 0.5541(1) 0.25670(10) 0.0225(4) Uani 1.00 d . . .
O(5) O 0.2816(2) 0.4537(1) 0.65124(9) 0.0227(4) Uani 1.00 d . . .
N(1) N 0.4022(2) 0.3147(1) 0.5113(1) 0.0151(4) Uani 1.00 d . . .
N(2) N 0.2609(2) 0.6147(1) 0.4657(1) 0.0148(4) Uani 1.00 d . . .
C(1) C 0.5177(2) 0.2328(2) 0.4902(1) 0.0143(4) Uani 1.00 d . . .
C(2) C 0.4797(2) 0.2059(2) 0.4136(1) 0.0154(4) Uani 1.00 d . . .
C(3) C 0.3358(2) 0.2760(2) 0.3880(1) 0.0151(4) Uani 1.00 d . . .
C(4) C 0.2910(2) 0.3420(2) 0.4502(1) 0.0151(4) Uani 1.00 d . . .
C(5) C 0.1560(2) 0.4344(2) 0.4560(1) 0.0156(5) Uani 1.00 d . . .
C(6) C 0.1988(2) 0.5604(2) 0.4142(1) 0.0147(4) Uani 1.00 d . . .
C(7) C 0.1977(2) 0.6374(2) 0.3236(1) 0.0153(4) Uani 1.00 d . . .
C(8) C 0.2664(2) 0.7417(2) 0.3205(1) 0.0151(4) Uani 1.00 d . . .
C(9) C 0.3008(2) 0.7260(2) 0.4106(1) 0.0148(4) Uani 1.00 d . . .
C(10) C 0.3478(2) 0.8135(2) 0.4525(1) 0.0167(5) Uani 1.00 d . . .
C(11) C 0.5571(2) 0.1150(2) 0.3691(1) 0.0173(5) Uani 1.00 d . . .
C(12) C 0.7806(3) -0.0233(2) 0.3596(2) 0.0268(6) Uani 1.00 d . . .
C(13) C 0.9345(3) -0.0546(2) 0.3980(2) 0.0339(6) Uani 1.00 d . . .
C(14) C 0.2599(2) 0.2887(2) 0.3033(1) 0.0177(5) Uani 1.00 d . . .
C(15) C 0.3424(2) 0.3232(2) 0.2129(1) 0.0212(5) Uani 1.00 d . . .
C(16) C 0.2745(3) 0.3429(2) 0.1312(1) 0.0277(6) Uani 1.00 d . . .
C(17) C 0.1194(3) 0.3272(2) 0.1385(2) 0.0309(6) Uani 1.00 d . . .
C(18) C 0.0337(3) 0.2918(2) 0.2263(2) 0.0290(6) Uani 1.00 d . . .
C(19) C 0.1043(2) 0.2735(2) 0.3069(1) 0.0215(5) Uani 1.00 d . . .
C(20) C 0.1352(2) 0.6145(2) 0.2459(1) 0.0163(4) Uani 1.00 d . . .
C(21) C 0.1443(3) 0.6663(2) 0.0781(1) 0.0255(5) Uani 1.00 d . . .
C(22) C 0.2505(4) 0.7252(4) -0.0049(2) 0.078(1) Uani 1.00 d . . .
C(23) C 0.2922(2) 0.8496(2) 0.2395(1) 0.0199(5) Uani 1.00 d . . .
C(24) C 0.4375(3) 0.8931(2) 0.2131(1) 0.0260(6) Uani 1.00 d . . .
C(25) C 0.4672(3) 0.9931(2) 0.1371(2) 0.0387(7) Uani 1.00 d . . .
C(26) C 0.3485(4) 1.0530(2) 0.0850(2) 0.0443(8) Uani 1.00 d . . .
C(27) C 0.2033(4) 1.0134(2) 0.1081(2) 0.0418(7) Uani 1.00 d . . .
C(28) C 0.1756(3) 0.9124(2) 0.1840(1) 0.0272(6) Uani 1.00 d . . .
C(29) C 0.3761(3) 0.4821(2) 0.7102(2) 0.0288(6) Uani 1.00 d . . .
C(30) C 0.3436(3) 0.4151(2) 0.8133(2) 0.0362(7) Uani 1.00 d . . .
H(1) H 0.393(3) 0.338(2) 0.560(2) 0.021(6) Uiso 1.00 d . . .
H(2) H 0.271(3) 0.580(2) 0.523(2) 0.026(6) Uiso 1.00 d . . .
H(3) H 0.115(3) 0.421(2) 0.528(2) 0.024(6) Uiso 1.00 d . . .
H(4) H 0.075(2) 0.423(2) 0.422(1) 0.013(5) Uiso 1.00 d . . .
H(5) H 0.259(3) 0.839(2) 0.493(1) 0.015(5) Uiso 1.00 d . . .
H(6) H 0.372(3) 0.883(2) 0.401(2) 0.022(6) Uiso 1.00 d . . .
H(7) H 0.7960 0.0036 0.2920 0.0323 Uiso 1.00 calc . . .
H(8) H 0.7229 -0.0912 0.3803 0.0323 Uiso 1.00 calc . . .
H(9) H 0.9956 0.0113 0.3717 0.0409 Uiso 1.00 calc . . .
H(10) H 0.9882 -0.1224 0.3818 0.0409 Uiso 1.00 calc . . .
H(11) H 0.9178 -0.0720 0.4654 0.0409 Uiso 1.00 calc . . .
H(12) H 0.1381 0.5863 0.0795 0.0310 Uiso 1.00 calc . . .
H(13) H 0.0429 0.7085 0.0760 0.0310 Uiso 1.00 calc . . .
H(14) H 0.3475 0.6778 -0.0056 0.0986 Uiso 1.00 calc . . .
H(15) H 0.2650 0.8016 -0.0015 0.0986 Uiso 1.00 calc . . .
H(16) H 0.2060 0.7345 -0.0613 0.0986 Uiso 1.00 calc . . .
H(17) H 0.1905 0.4456 0.6794 0.0349 Uiso 1.00 calc . . .
H(18) H 0.3569 0.5653 0.7034 0.0349 Uiso 1.00 calc . . .
H(19) H 0.4829 0.4636 0.6894 0.0349 Uiso 1.00 calc . . .
H(20) H 0.2395 0.4371 0.8364 0.0437 Uiso 1.00 calc . . .
H(21) H 0.3575 0.3316 0.8210 0.0437 Uiso 1.00 calc . . .
H(22) H 0.4138 0.4337 0.8479 0.0437 Uiso 1.00 calc . . .

loop_
_atom_site_aniso_label
_atom_site_aniso_U_11
_atom_site_aniso_U_22
_atom_site_aniso_U_33
_atom_site_aniso_U_12
_atom_site_aniso_U_13
_atom_site_aniso_U_23
F(1) 0.0259(7) 0.0412(7) 0.0210(6) -0.0089(6) -0.0004(5) -0.0107(5)
F(2) 0.0547(10) 0.0581(9) 0.0164(6) -0.0098(7) -0.0054(6) -0.0102(6)
F(3) 0.061(1) 0.065(1) 0.0359(8) -0.0073(8) -0.0322(8) -0.0141(7)
F(4) 0.0297(8) 0.0601(10) 0.0508(9) -0.0111(7) -0.0211(7) -0.0168(8)
F(5) 0.0236(7) 0.0385(7) 0.0284(7) -0.0124(5) -0.0028(5) -0.0090(6)
F(6) 0.0280(7) 0.0352(7) 0.0330(7) -0.0120(6) -0.0009(6) -0.0125(6)
F(7) 0.082(1) 0.0525(10) 0.0416(9) -0.0460(9) 0.0181(8) -0.0131(8)
F(8) 0.155(2) 0.0309(8) 0.0335(9) -0.021(1) -0.005(1) 0.0072(7)
F(9) 0.105(2) 0.0406(9) 0.0394(9) 0.0253(9) -0.0386(10) 0.0005(7)
F(10) 0.0346(8) 0.0395(7) 0.0345(7) 0.0115(6) -0.0191(6) -0.0123(6)
O(1) 0.0221(7) 0.0228(7) 0.0271(8) 0.0059(6) -0.0086(6) -0.0167(6)
O(2) 0.0292(8) 0.0287(8) 0.0327(8) 0.0047(6) -0.0136(7) -0.0209(7)
O(3) 0.0230(7) 0.0282(7) 0.0136(7) -0.0076(6) -0.0035(5) -0.0066(6)
O(4) 0.0219(7) 0.0269(7) 0.0205(7) -0.0076(6) -0.0064(6) -0.0057(6)
O(5) 0.0234(8) 0.0297(8) 0.0159(7) -0.0067(6) -0.0015(6) -0.0066(6)
N(1) 0.0165(8) 0.0165(8) 0.0145(8) 0.0010(6) -0.0046(6) -0.0077(6)
N(2) 0.0159(8) 0.0160(8) 0.0129(8) 0.0003(6) -0.0043(6) -0.0045(6)
C(1) 0.0153(9) 0.0124(8) 0.0159(9) -0.0019(7) -0.0022(7) -0.0048(7)
C(2) 0.0157(9) 0.0154(8) 0.0161(9) -0.0015(7) -0.0031(7) -0.0053(7)
C(3) 0.0177(9) 0.0135(8) 0.0154(9) -0.0037(7) -0.0039(7) -0.0044(7)
C(4) 0.0166(9) 0.0139(8) 0.0155(9) -0.0022(7) -0.0041(7) -0.0039(7)
C(5) 0.0132(9) 0.0169(9) 0.0172(9) -0.0013(7) -0.0024(7) -0.0056(7)
C(6) 0.0102(8) 0.0185(9) 0.0173(9) 0.0004(7) -0.0027(7) -0.0081(7)
C(7) 0.0136(9) 0.0170(9) 0.0159(9) 0.0013(7) -0.0034(7) -0.0060(7)
C(8) 0.0147(9) 0.0156(8) 0.0151(9) 0.0012(7) -0.0045(7) -0.0046(7)
C(9) 0.0134(9) 0.0156(8) 0.0156(9) 0.0017(7) -0.0036(7) -0.0052(7)
C(10) 0.0200(10) 0.0163(9) 0.0156(9) 0.0014(7) -0.0055(8) -0.0071(8)
C(11) 0.0186(10) 0.0165(9) 0.0164(9) -0.0010(7) -0.0035(7) -0.0040(7)
C(12) 0.027(1) 0.025(1) 0.033(1) 0.0063(9) -0.0054(9) -0.0191(9)
C(13) 0.030(1) 0.039(1) 0.036(1) 0.0142(10) -0.011(1) -0.020(1)
C(14) 0.0211(10) 0.0149(9) 0.0197(10) -0.0002(7) -0.0078(8) -0.0069(7)
C(15) 0.023(1) 0.0222(10) 0.0220(10) -0.0025(8) -0.0061(8) -0.0099(8)
C(16) 0.039(1) 0.028(1) 0.0170(10) -0.0043(9) -0.0047(9) -0.0078(8)
C(17) 0.044(1) 0.032(1) 0.024(1) 0.0009(10) -0.022(1) -0.0100(9)
C(18) 0.026(1) 0.030(1) 0.038(1) -0.0022(9) -0.0186(10) -0.0127(10)
C(19) 0.023(1) 0.0198(9) 0.023(1) -0.0034(8) -0.0062(8) -0.0061(8)
C(20) 0.0169(9) 0.0155(9) 0.0168(9) 0.0005(7) -0.0047(7) -0.0047(7)
C(21) 0.033(1) 0.030(1) 0.0161(10) -0.0092(9) -0.0095(8) -0.0054(8)
C(22) 0.067(2) 0.158(4) 0.019(1) -0.071(3) 0.001(1) -0.016(2)
C(23) 0.032(1) 0.0159(9) 0.0135(9) -0.0012(8) -0.0052(8) -0.0060(7)
C(24) 0.042(1) 0.0196(10) 0.019(1) -0.0070(9) -0.0007(9) -0.0083(8)
C(25) 0.064(2) 0.028(1) 0.027(1) -0.023(1) 0.007(1) -0.0095(10)
C(26) 0.092(2) 0.017(1) 0.021(1) -0.011(1) -0.003(1) 0.0002(9)
C(27) 0.079(2) 0.023(1) 0.021(1) 0.010(1) -0.021(1) -0.0033(9)
C(28) 0.041(1) 0.021(1) 0.021(1) 0.0042(9) -0.0090(9) -0.0081(8)
C(29) 0.026(1) 0.039(1) 0.024(1) -0.0087(9) -0.0071(9) -0.0091(10)
C(30) 0.051(2) 0.040(1) 0.020(1) -0.008(1) -0.011(1) -0.0075(10)

loop_
_atom_type_symbol
_atom_type_description
_atom_type_scat_dispersion_real
_atom_type_scat_dispersion_imag
_atom_type_scat_source
C C 0.003 0.002
;International Tables for Crystallography
(1992, Vol. C, Tables 4.2.6.8 and 6.1.1.1)
;
H H 0.000 0.000
;International Tables for Crystallography
(1992, Vol. C, Table 6.1.1.2)
;
F F 0.017 0.010
;International Tables for Crystallography
(1992, Vol. C, Tables 4.2.6.8 and 6.1.1.1)
;
N N 0.006 0.003
;International Tables for Crystallography
(1992, Vol. C, Tables 4.2.6.8 and 6.1.1.1)
;
O O 0.011 0.006
;International Tables for Crystallography
(1992, Vol. C, Tables 4.2.6.8 and 6.1.1.1)
;

loop_
_geom_angle_atom_site_label_1
_geom_angle_atom_site_label_2
_geom_angle_atom_site_label_3
_geom_angle
_geom_angle_site_symmetry_1
_geom_angle_site_symmetry_2
_geom_angle_site_symmetry_3
_geom_angle_publ_flag
C(11) O(1) C(12) 116.3(1) . . . yes
C(20) O(3) C(21) 116.9(1) . . . yes
C(29) O(5) H(17) 109.7 . . . no
C(1) N(1) C(4) 111.1(2) . . . yes
C(1) N(1) H(1) 124(1) . . . no
C(4) N(1) H(1) 123(1) . . . no
C(6) N(2) C(9) 110.8(2) . . . yes
C(6) N(2) H(2) 120(1) . . . no
C(9) N(2) H(2) 129(1) . . . no
N(1) C(1) C(2) 106.9(2) . . . yes
N(1) C(1) C(10) 121.6(2) . . 2_666 yes
C(2) C(1) C(10) 131.5(2) . . 2_666 yes
C(1) C(2) C(3) 107.5(2) . . . yes
C(1) C(2) C(11) 128.7(2) . . . yes
C(3) C(2) C(11) 123.5(2) . . . yes
C(2) C(3) C(4) 107.2(2) . . . yes
C(2) C(3) C(14) 127.1(2) . . . yes
C(4) C(3) C(14) 125.3(2) . . . yes
N(1) C(4) C(3) 107.3(2) . . . yes
N(1) C(4) C(5) 121.1(2) . . . yes
C(3) C(4) C(5) 131.5(2) . . . yes
C(4) C(5) C(6) 113.4(2) . . . yes
C(4) C(5) H(3) 107(1) . . . no
C(4) C(5) H(4) 108(1) . . . no
C(6) C(5) H(3) 107(1) . . . no
C(6) C(5) H(4) 109(1) . . . no
H(3) C(5) H(4) 110(1) . . . no
N(2) C(6) C(5) 121.4(2) . . . yes
N(2) C(6) C(7) 107.5(2) . . . yes
C(5) C(6) C(7) 130.9(2) . . . yes
C(6) C(7) C(8) 107.4(2) . . . yes
C(6) C(7) C(20) 125.0(2) . . . yes
C(8) C(7) C(20) 127.5(2) . . . yes
C(7) C(8) C(9) 107.1(2) . . . yes
C(7) C(8) C(23) 128.4(2) . . . yes
C(9) C(8) C(23) 124.5(2) . . . yes
N(2) C(9) C(8) 107.1(2) . . . yes
N(2) C(9) C(10) 122.1(2) . . . yes
C(8) C(9) C(10) 130.1(2) . . . yes
C(1) C(10) C(9) 114.7(2) 2_666 . . yes
C(1) C(10) H(5) 108(1) 2_666 . . no
C(1) C(10) H(6) 110(1) 2_666 . . no
C(9) C(10) H(5) 109(1) . . . no
C(9) C(10) H(6) 106(1) . . . no
H(5) C(10) H(6) 106(1) . . . no
O(1) C(11) O(2) 123.2(2) . . . yes
O(1) C(11) C(2) 112.5(2) . . . yes
O(2) C(11) C(2) 124.3(2) . . . yes
O(1) C(12) C(13) 106.4(2) . . . yes
O(1) C(12) H(7) 110.4 . . . no
O(1) C(12) H(8) 110.3 . . . no
C(13) C(12) H(7) 110.3 . . . no
C(13) C(12) H(8) 110.2 . . . no
H(7) C(12) H(8) 109.2 . . . no
C(12) C(13) H(9) 109.5 . . . no
C(12) C(13) H(10) 109.8 . . . no
C(12) C(13) H(11) 109.5 . . . no
H(9) C(13) H(10) 109.4 . . . no
H(9) C(13) H(11) 109.2 . . . no
H(10) C(13) H(11) 109.4 . . . no
C(3) C(14) C(15) 120.4(2) . . . yes
C(3) C(14) C(19) 123.8(2) . . . yes
C(15) C(14) C(19) 115.7(2) . . . yes
F(1) C(15) C(14) 120.0(2) . . . yes
F(1) C(15) C(16) 117.4(2) . . . yes
C(14) C(15) C(16) 122.6(2) . . . yes
F(2) C(16) C(15) 120.5(2) . . . yes
F(2) C(16) C(17) 120.0(2) . . . yes
C(15) C(16) C(17) 119.4(2) . . . yes
F(3) C(17) C(16) 119.0(2) . . . yes
F(3) C(17) C(18) 121.0(2) . . . yes
C(16) C(17) C(18) 120.1(2) . . . yes
F(4) C(18) C(17) 120.3(2) . . . yes
F(4) C(18) C(19) 120.3(2) . . . yes
C(17) C(18) C(19) 119.3(2) . . . yes
F(5) C(19) C(14) 120.1(2) . . . yes
F(5) C(19) C(18) 117.0(2) . . . yes
C(14) C(19) C(18) 122.8(2) . . . yes
O(3) C(20) O(4) 123.5(2) . . . yes
O(3) C(20) C(7) 111.8(2) . . . yes
O(4) C(20) C(7) 124.7(2) . . . yes
O(3) C(21) C(22) 106.3(2) . . . yes
O(3) C(21) H(12) 110.4 . . . no
O(3) C(21) H(13) 110.4 . . . no
C(22) C(21) H(12) 110.2 . . . no
C(22) C(21) H(13) 110.3 . . . no
H(12) C(21) H(13) 109.3 . . . no
C(21) C(22) H(14) 109.4 . . . no
C(21) C(22) H(15) 109.2 . . . no
C(21) C(22) H(16) 109.2 . . . no
H(14) C(22) H(15) 109.9 . . . no
H(14) C(22) H(16) 109.7 . . . no
H(15) C(22) H(16) 109.4 . . . no
C(8) C(23) C(24) 121.0(2) . . . yes
C(8) C(23) C(28) 122.8(2) . . . yes
C(24) C(23) C(28) 116.2(2) . . . yes
F(6) C(24) C(23) 120.1(2) . . . yes
F(6) C(24) C(25) 116.9(2) . . . yes
C(23) C(24) C(25) 122.9(2) . . . yes
F(7) C(25) C(24) 120.2(3) . . . yes
F(7) C(25) C(26) 120.8(2) . . . yes
C(24) C(25) C(26) 119.0(2) . . . yes
F(8) C(26) C(25) 120.4(3) . . . yes
F(8) C(26) C(27) 119.4(3) . . . yes
C(25) C(26) C(27) 120.2(2) . . . yes
F(9) C(27) C(26) 120.6(2) . . . yes
F(9) C(27) C(28) 119.3(3) . . . yes
C(26) C(27) C(28) 120.1(2) . . . yes
F(10) C(28) C(23) 119.8(2) . . . yes
F(10) C(28) C(27) 118.7(2) . . . yes
C(23) C(28) C(27) 121.5(2) . . . yes
O(5) C(29) C(30) 113.4(2) . . . yes
O(5) C(29) H(18) 108.6 . . . no
O(5) C(29) H(19) 108.7 . . . no
C(30) C(29) H(18) 108.3 . . . no
C(30) C(29) H(19) 108.4 . . . no
H(18) C(29) H(19) 109.4 . . . no
C(29) C(30) H(20) 109.5 . . . no
C(29) C(30) H(21) 109.4 . . . no
C(29) C(30) H(22) 109.5 . . . no
H(20) C(30) H(21) 109.6 . . . no
H(20) C(30) H(22) 109.5 . . . no
H(21) C(30) H(22) 109.3 . . . no

loop_
_geom_bond_atom_site_label_1
_geom_bond_atom_site_label_2
_geom_bond_distance
_geom_bond_site_symmetry_1
_geom_bond_site_symmetry_2
_geom_bond_publ_flag
F(1) C(15) 1.339(2) . . yes
F(2) C(16) 1.335(3) . . yes
F(3) C(17) 1.339(2) . . yes
F(4) C(18) 1.340(3) . . yes
F(5) C(19) 1.347(2) . . yes
F(6) C(24) 1.344(3) . . yes
F(7) C(25) 1.334(3) . . yes
F(8) C(26) 1.338(3) . . yes
F(9) C(27) 1.343(3) . . yes
F(10) C(28) 1.339(3) . . yes
O(1) C(11) 1.340(2) . . yes
O(1) C(12) 1.454(2) . . yes
O(2) C(11) 1.210(2) . . yes
O(3) C(20) 1.328(2) . . yes
O(3) C(21) 1.458(2) . . yes
O(4) C(20) 1.219(2) . . yes
O(5) C(29) 1.439(2) . . yes
O(5) H(17) 0.840 . . no
N(1) C(1) 1.365(2) . . yes
N(1) C(4) 1.374(2) . . yes
N(1) H(1) 0.84(2) . . no
N(2) C(6) 1.358(2) . . yes
N(2) C(9) 1.376(2) . . yes
N(2) H(2) 0.84(3) . . no
C(1) C(2) 1.380(3) . . yes
C(1) C(10) 1.501(3) . 2_666 yes
C(2) C(3) 1.437(3) . . yes
C(2) C(11) 1.467(3) . . yes
C(3) C(4) 1.369(3) . . yes
C(3) C(14) 1.478(2) . . yes
C(4) C(5) 1.499(3) . . yes
C(5) C(6) 1.502(3) . . yes
C(5) H(3) 1.04(2) . . no
C(5) H(4) 0.98(2) . . no
C(6) C(7) 1.373(3) . . yes
C(7) C(8) 1.434(3) . . yes
C(7) C(20) 1.471(2) . . yes
C(8) C(9) 1.375(3) . . yes
C(8) C(23) 1.472(3) . . yes
C(9) C(10) 1.499(3) . . yes
C(10) H(5) 0.98(2) . . no
C(10) H(6) 0.95(2) . . no
C(12) C(13) 1.497(3) . . yes
C(12) H(7) 0.950 . . no
C(12) H(8) 0.952 . . no
C(13) H(9) 0.951 . . no
C(13) H(10) 0.949 . . no
C(13) H(11) 0.952 . . no
C(14) C(15) 1.390(3) . . yes
C(14) C(19) 1.386(3) . . yes
C(15) C(16) 1.382(3) . . yes
C(16) C(17) 1.375(3) . . yes
C(17) C(18) 1.371(3) . . yes
C(18) C(19) 1.383(3) . . yes
C(21) C(22) 1.467(4) . . yes
C(21) H(12) 0.950 . . no
C(21) H(13) 0.951 . . no
C(22) H(14) 0.946 . . no
C(22) H(15) 0.949 . . no
C(22) H(16) 0.952 . . no
C(23) C(24) 1.389(3) . . yes
C(23) C(28) 1.392(3) . . yes
C(24) C(25) 1.379(3) . . yes
C(25) C(26) 1.373(4) . . yes
C(26) C(27) 1.369(4) . . yes
C(27) C(28) 1.383(3) . . yes
C(29) C(30) 1.494(3) . . yes
C(29) H(18) 0.951 . . no
C(29) H(19) 0.951 . . no
C(30) H(20) 0.948 . . no
C(30) H(21) 0.950 . . no
C(30) H(22) 0.951 . . no

loop_
_geom_contact_atom_site_label_1
_geom_contact_atom_site_label_2
_geom_contact_distance
_geom_contact_site_symmetry_1
_geom_contact_site_symmetry_2
_geom_contact_publ_flag
F(1) C(29) 3.209(2) . 2_666 ?
F(1) C(30) 3.331(3) . 2_666 ?
F(1) F(4) 3.443(2) . 1_655 ?
F(2) F(8) 2.924(2) . 1_545 ?
F(2) C(30) 3.382(3) . 1_554 ?
F(2) C(22) 3.503(4) . 2_665 ?
F(3) C(21) 2.948(2) . 2_565 ?
F(3) C(22) 3.211(3) . 2_565 ?
F(3) F(9) 3.287(2) . 1_545 ?
F(3) F(3) 3.483(3) . 2_565 ?
F(3) F(8) 3.538(3) . 1_545 ?
F(4) O(1) 3.254(2) . 1_455 ?
F(4) C(29) 3.588(3) . 2_566 ?
F(5) H(5) 2.80(2) . 2_566 ?
F(5) C(13) 3.290(3) . 2_656 ?
F(5) H(2) 3.38(2) . 2_566 ?
F(5) N(2) 3.551(2) . 2_566 ?
F(6) O(2) 3.189(2) . 1_565 ?
F(6) O(5) 3.441(2) . 2_666 ?
F(6) C(30) 3.446(3) . 2_666 ?
F(6) C(12) 3.479(2) . 1_565 ?
F(7) C(22) 3.159(4) . 2_675 ?
F(7) F(8) 3.209(2) . 2_675 ?
F(7) O(2) 3.220(2) . 1_565 ?
F(7) C(26) 3.359(3) . 2_675 ?
F(8) C(25) 3.214(3) . 2_675 ?
F(8) C(16) 3.276(3) . 1_565 ?
F(8) C(30) 3.576(3) . 1_564 ?
F(8) C(17) 3.579(3) . 1_565 ?
F(9) F(9) 3.382(4) . 2_575 ?
F(9) C(22) 3.549(5) . 2_575 ?
F(10) C(13) 3.210(3) . 1_465 ?
F(10) C(12) 3.318(3) . 1_465 ?
O(2) H(6) 2.60(2) . 1_545 ?
O(2) C(24) 3.207(2) . 1_545 ?
O(2) C(25) 3.207(3) . 1_545 ?
O(2) C(10) 3.489(3) . 1_545 ?
O(4) O(5) 2.826(2) . 2_566 ?
O(4) H(3) 3.34(2) . 2_566 ?
O(4) C(30) 3.501(3) . 2_566 ?
O(4) C(29) 3.550(3) . 2_566 ?
O(5) H(3) 2.67(2) . . ?
O(5) N(2) 2.841(2) . . ?
O(5) N(1) 3.023(2) . . ?
O(5) C(5) 3.359(2) . . ?
O(5) H(4) 3.43(2) . 2_566 ?
O(5) C(6) 3.519(2) . . ?
N(2) H(4) 3.15(2) . 2_566 ?
N(2) H(3) 3.35(2) . 2_566 ?
C(5) H(3) 2.73(2) . 2_566 ?
C(5) H(4) 3.16(2) . 2_566 ?
C(5) C(5) 3.236(4) . 2_566 ?
C(5) C(6) 3.381(3) . 2_566 ?
C(6) H(3) 2.73(2) . 2_566 ?
C(6) H(4) 3.16(2) . 2_566 ?
C(7) H(3) 3.23(2) . 2_566 ?
C(11) H(6) 3.26(2) . 1_545 ?
C(13) H(5) 3.28(2) . 1_645 ?
C(29) H(2) 2.91(3) . . ?
C(29) H(1) 3.20(2) . . ?
H(2) H(4) 3.00(3) . 2_566 ?
H(2) H(3) 3.57(3) . 2_566 ?
H(3) H(4) 2.50(3) . 2_566 ?
H(3) H(3) 2.58(5) . 2_566 ?
H(4) H(4) 3.37(4) . 2_566 ?

loop_
_geom_hbond_atom_site_label_D
_geom_hbond_atom_site_label_H
_geom_hbond_atom_site_label_A
_geom_hbond_site_symmetry_D
_geom_hbond_site_symmetry_H
_geom_hbond_site_symmetry_A
_geom_hbond_distance_DH
_geom_hbond_distance_HA
_geom_hbond_distance_DA
_geom_hbond_angle_DHA
_geom_hbond_publ_flag
N(1) H(1) N(2) . . . 0.84(2) 3.25(2) 3.476(2) 98(1) no
N(2) H(2) N(1) . . . 0.84(2) 3.23(2) 3.476(2) 100(2) no
N(1) H(1) F(6) . . 2_666 0.84(2) 2.87(2) 3.350(1) 118(1) no
N(1) H(1) N(2) . . 2_666 0.84(2) 3.09(2) 3.268(2) 94(1) no
N(2) H(2) F(5) . . 2_566 0.84(2) 3.38(2) 3.551(2) 95(1) no
N(1) H(1) O(5) . . 1_555 0.84(2) 2.25(2) 3.023(2) 153(1) no
N(2) H(2) O(5) . . 1_555 0.84(2) 2.03(2) 2.841(1) 163(2) no
O(5) H(17) O(4) . . 2_566 0.840 1.990 2.826(1) 173.570 no

loop_
_geom_torsion_atom_site_label_1
_geom_torsion_atom_site_label_2
_geom_torsion_atom_site_label_3
_geom_torsion_atom_site_label_4
_geom_torsion
_geom_torsion_site_symmetry_1
_geom_torsion_site_symmetry_2
_geom_torsion_site_symmetry_3
_geom_torsion_site_symmetry_4
_geom_torsion_publ_flag
F(1) C(15) C(14) C(3) 2.6(3) . . . . yes
F(1) C(15) C(14) C(19) 179.6(2) . . . . yes
F(1) C(15) C(16) F(2) -1.8(3) . . . . yes
F(1) C(15) C(16) C(17) -179.3(2) . . . . yes
F(2) C(16) C(15) C(14) 177.0(2) . . . . yes
F(2) C(16) C(17) F(3) 0.1(3) . . . . yes
F(2) C(16) C(17) C(18) -177.8(2) . . . . yes
F(3) C(17) C(16) C(15) 177.6(2) . . . . yes
F(3) C(17) C(18) F(4) 1.1(3) . . . . yes
F(3) C(17) C(18) C(19) -177.2(2) . . . . yes
F(4) C(18) C(17) C(16) 179.1(2) . . . . yes
F(4) C(18) C(19) F(5) -0.5(3) . . . . yes
F(4) C(18) C(19) C(14) -178.7(2) . . . . yes
F(5) C(19) C(14) C(3) -1.6(3) . . . . yes
F(5) C(19) C(14) C(15) -178.5(2) . . . . yes
F(5) C(19) C(18) C(17) 177.8(2) . . . . yes
F(6) C(24) C(23) C(8) 0.5(3) . . . . yes
F(6) C(24) C(23) C(28) -178.4(2) . . . . yes
F(6) C(24) C(25) F(7) 0.3(3) . . . . yes
F(6) C(24) C(25) C(26) 179.1(2) . . . . yes
F(7) C(25) C(24) C(23) -178.7(2) . . . . yes
F(7) C(25) C(26) F(8) -0.8(4) . . . . yes
F(7) C(25) C(26) C(27) 178.5(2) . . . . yes
F(8) C(26) C(25) C(24) -179.6(2) . . . . yes
F(8) C(26) C(27) F(9) -0.4(4) . . . . yes
F(8) C(26) C(27) C(28) 179.1(2) . . . . yes
F(9) C(27) C(26) C(25) -179.7(2) . . . . yes
F(9) C(27) C(28) F(10) 0.2(3) . . . . yes
F(9) C(27) C(28) C(23) -179.6(2) . . . . yes
F(10) C(28) C(23) C(8) 0.4(3) . . . . yes
F(10) C(28) C(23) C(24) 179.2(2) . . . . yes
F(10) C(28) C(27) C(26) -179.3(2) . . . . yes
O(1) C(11) C(2) C(1) -14.0(3) . . . . yes
O(1) C(11) C(2) C(3) 172.7(2) . . . . yes
O(2) C(11) O(1) C(12) -1.0(3) . . . . yes
O(2) C(11) C(2) C(1) 164.2(2) . . . . yes
O(2) C(11) C(2) C(3) -9.1(3) . . . . yes
O(3) C(20) C(7) C(6) -149.9(2) . . . . yes
O(3) C(20) C(7) C(8) 30.6(3) . . . . yes
O(4) C(20) O(3) C(21) 8.5(3) . . . . yes
O(4) C(20) C(7) C(6) 30.2(3) . . . . yes
O(4) C(20) C(7) C(8) -149.3(2) . . . . yes
N(1) C(1) C(2) C(3) 0.5(2) . . . . yes
N(1) C(1) C(2) C(11) -173.6(2) . . . . yes
N(1) C(1) C(10) C(9) -31.2(3) . . 2_666 2_666 yes
N(1) C(4) C(3) C(2) 0.3(2) . . . . yes
N(1) C(4) C(3) C(14) -172.2(2) . . . . yes
N(1) C(4) C(5) C(6) 76.5(2) . . . . yes
N(2) C(6) C(5) C(4) -83.9(2) . . . . yes
N(2) C(6) C(7) C(8) 1.5(2) . . . . yes
N(2) C(6) C(7) C(20) -178.1(2) . . . . yes
N(2) C(9) C(8) C(7) 2.4(2) . . . . yes
N(2) C(9) C(8) C(23) -179.8(2) . . . . yes
N(2) C(9) C(10) C(1) 55.9(2) . . . 2_666 yes
C(1) N(1) C(4) C(3) 0.0(2) . . . . yes
C(1) N(1) C(4) C(5) -177.0(2) . . . . yes
C(1) C(2) C(3) C(4) -0.5(2) . . . . yes
C(1) C(2) C(3) C(14) 171.8(2) . . . . yes
C(1) C(10) C(9) C(8) 134.7(2) . 2_666 2_666 2_666 yes
C(2) C(1) N(1) C(4) -0.3(2) . . . . yes
C(2) C(1) C(10) C(9) 150.4(2) . . 2_666 2_666 yes
C(2) C(3) C(4) C(5) 176.9(2) . . . . yes
C(2) C(3) C(14) C(15) -53.4(3) . . . . yes
C(2) C(3) C(14) C(19) 129.9(2) . . . . yes
C(2) C(11) O(1) C(12) 177.2(2) . . . . yes
C(3) C(2) C(1) C(10) 179.0(2) . . . 2_666 yes
C(3) C(4) C(5) C(6) -99.6(2) . . . . yes
C(3) C(14) C(15) C(16) -176.2(2) . . . . yes
C(3) C(14) C(19) C(18) 176.6(2) . . . . yes
C(4) N(1) C(1) C(10) -179.0(2) . . . 2_666 yes
C(4) C(3) C(2) C(11) 174.0(2) . . . . yes
C(4) C(3) C(14) C(15) 117.6(2) . . . . yes
C(4) C(3) C(14) C(19) -59.1(3) . . . . yes
C(4) C(5) C(6) C(7) 90.7(2) . . . . yes
C(5) C(4) C(3) C(14) 4.4(3) . . . . yes
C(5) C(6) N(2) C(9) 175.7(2) . . . . yes
C(5) C(6) C(7) C(8) -173.6(2) . . . . yes
C(5) C(6) C(7) C(20) 6.8(3) . . . . yes
C(6) N(2) C(9) C(8) -1.5(2) . . . . yes
C(6) N(2) C(9) C(10) 170.0(2) . . . . yes
C(6) C(7) C(8) C(9) -2.5(2) . . . . yes
C(6) C(7) C(8) C(23) 179.8(2) . . . . yes
C(7) C(6) N(2) C(9) 0.0(2) . . . . yes
C(7) C(8) C(9) C(10) -168.2(2) . . . . yes
C(7) C(8) C(23) C(24) -128.9(2) . . . . yes
C(7) C(8) C(23) C(28) 49.8(3) . . . . yes
C(7) C(20) O(3) C(21) -171.5(2) . . . . yes
C(8) C(23) C(24) C(25) 179.3(2) . . . . yes
C(8) C(23) C(28) C(27) -179.8(2) . . . . yes
C(9) C(8) C(7) C(20) 177.1(2) . . . . yes
C(9) C(8) C(23) C(24) 53.7(3) . . . . yes
C(9) C(8) C(23) C(28) -127.5(2) . . . . yes
C(10) C(1) C(2) C(11) -4.9(3) . 2_666 2_666 2_666 yes
C(10) C(9) C(8) C(23) 9.6(3) . . . . yes
C(11) O(1) C(12) C(13) 178.7(2) . . . . yes
C(11) C(2) C(3) C(14) -13.7(3) . . . . yes
C(14) C(15) C(16) C(17) -0.5(3) . . . . yes
C(14) C(19) C(18) C(17) -0.4(3) . . . . yes
C(15) C(14) C(19) C(18) -0.3(3) . . . . yes
C(15) C(16) C(17) C(18) -0.3(3) . . . . yes
C(16) C(15) C(14) C(19) 0.7(3) . . . . yes
C(16) C(17) C(18) C(19) 0.7(3) . . . . yes
C(20) O(3) C(21) C(22) -177.4(2) . . . . yes
C(20) C(7) C(8) C(23) -0.6(3) . . . . yes
C(23) C(24) C(25) C(26) 0.2(3) . . . . yes
C(23) C(28) C(27) C(26) 0.9(3) . . . . yes
C(24) C(23) C(28) C(27) -1.0(3) . . . . yes
C(24) C(25) C(26) C(27) -0.3(4) . . . . yes
C(25) C(24) C(23) C(28) 0.5(3) . . . . yes
C(25) C(26) C(27) C(28) -0.2(4) . . . . yes
C(25) C(26) C(27) C(28) -0.2(4) . . . . yes

loop_
_cod_changelog_entry_id
_cod_changelog_entry_author
_cod_changelog_entry_date
_cod_changelog_entry_text
1 'Vaitkus, Antanas' 2025-01-07T10:03:17+02:00 'Updated bibliographic information.'
